data_4126265
loop_
_publ_author_name
'Cheng, Biao'
'Lu, Peng'
'Zhang, Heyi'
'Cheng, Xinpeng'
'Lu, Zhan'

_publ_section_title
;
 Highly Enantioselective Cobalt-Catalyzed Hydrosilylation of Alkenes.
;
_journal_name_full 'Journal of the American Chemical Society'
_journal_paper_doi 10.1021/jacs.7b04137
_journal_year 2017
_chemical_absolute_configuration rmad
_chemical_formula_moiety 'C50 H43 Cl2 Co N3 O2'
_chemical_formula_sum 'C50 H43 Cl2 Co N3 O2'
_chemical_formula_weight 847.70
_space_group_crystal_system orthorhombic
_space_group_IT_number 19
_space_group_name_Hall 'P 2ac 2ab'
_space_group_name_H-M_alt 'P 21 21 21'
_symmetry_space_group_name_Hall 'P 2ac 2ab'
_symmetry_space_group_name_H-M 'P 21 21 21'
_atom_sites_solution_hydrogens geom
_audit_creation_date 2017-04-01
_audit_creation_method
;
Olex2 1.2
(compiled 2017.03.02 svn.r3394 for OlexSys, GUI svn.r5324)
;
_cell_angle_alpha 90
_cell_angle_beta 90
_cell_angle_gamma 90
_cell_formula_units_Z 4
_cell_length_a 11.9612(4)
_cell_length_b 17.6598(8)
_cell_length_c 25.7133(9)
_cell_measurement_reflns_used 11910
_cell_measurement_temperature 293(2)
_cell_measurement_theta_max 29.3624
_cell_measurement_theta_min 2.9178
_cell_volume 5431.5(4)
_computing_cell_refinement
;
CrysAlisPro, Agilent Technologies,
Version 1.171.35.11 (release 16-05-2011 CrysAlis171 .NET)
(compiled May 16 2011,17:55:39)
;
_computing_data_collection
;
CrysAlisPro, Agilent Technologies,
Version 1.171.35.11 (release 16-05-2011 CrysAlis171 .NET)
(compiled May 16 2011,17:55:39)
;
_computing_data_reduction
;
CrysAlisPro, Agilent Technologies,
Version 1.171.35.11 (release 16-05-2011 CrysAlis171 .NET)
(compiled May 16 2011,17:55:39)
;
_computing_molecular_graphics 'Olex2 (Dolomanov et al., 2009)'
_computing_publication_material 'Olex2 (Dolomanov et al., 2009)'
_computing_structure_refinement 'ShelXL (Sheldrick, 2015)'
_diffrn_ambient_temperature 293.15
_diffrn_detector_area_resol_mean 5.1796
_diffrn_measured_fraction_theta_full 0.996
_diffrn_measured_fraction_theta_max 0.996
_diffrn_measurement_details
;
#__ type_ start__ end____ width___ exp.time_
  1 omega  -13.00   73.00   1.0000   15.0000
omega____ theta____ kappa____ phi______ frames
    -       11.9371   38.0000   30.0000 86

#__ type_ start__ end____ width___ exp.time_
  2 omega  -22.00   85.00   1.0000   15.0000
omega____ theta____ kappa____ phi______ frames
    -       11.9371   77.0000  120.0000 107

#__ type_ start__ end____ width___ exp.time_
  3 omega  -64.00   38.00   1.0000   15.0000
omega____ theta____ kappa____ phi______ frames
    -       11.9371  -38.0000 -150.0000 102
;
_diffrn_measurement_device_type 'Xcalibur, Atlas, Gemini ultra'
_diffrn_measurement_method '\w scans'
_diffrn_orient_matrix_UB_11 -0.0366939000
_diffrn_orient_matrix_UB_12 0.0310571000
_diffrn_orient_matrix_UB_13 -0.0037820000
_diffrn_orient_matrix_UB_21 -0.0232487000
_diffrn_orient_matrix_UB_22 -0.0061618000
_diffrn_orient_matrix_UB_23 0.0250233000
_diffrn_orient_matrix_UB_31 0.0403698000
_diffrn_orient_matrix_UB_32 0.0247034000
_diffrn_orient_matrix_UB_33 0.0109788000
_diffrn_radiation_monochromator graphite
_diffrn_radiation_type MoK\a
_diffrn_radiation_wavelength 0.71073
_diffrn_reflns_av_R_equivalents 0.0595
_diffrn_reflns_av_unetI/netI 0.0471
_diffrn_reflns_Laue_measured_fraction_full 0.996
_diffrn_reflns_Laue_measured_fraction_max 0.996
_diffrn_reflns_limit_h_max 14
_diffrn_reflns_limit_h_min -13
_diffrn_reflns_limit_k_max 14
_diffrn_reflns_limit_k_min -21
_diffrn_reflns_limit_l_max 30
_diffrn_reflns_limit_l_min -30
_diffrn_reflns_number 35636
_diffrn_reflns_point_group_measured_fraction_full 0.997
_diffrn_reflns_point_group_measured_fraction_max 0.997
_diffrn_reflns_theta_full 25.242
_diffrn_reflns_theta_max 25.350
_diffrn_reflns_theta_min 2.924
_diffrn_source 'Enhance (Mo) X-ray Source'
_exptl_absorpt_coefficient_mu 0.449
_exptl_absorpt_correction_T_max 1.00000
_exptl_absorpt_correction_T_min 0.73031
_exptl_absorpt_correction_type multi-scan
_exptl_absorpt_process_details
;
CrysAlisPro, Agilent Technologies,
Version 1.171.35.11 (release 16-05-2011 CrysAlis171 .NET)
(compiled May 16 2011,17:55:39)
Empirical absorption correction using spherical harmonics,
 implemented in SCALE3 ABSPACK scaling algorithm.
;
_exptl_crystal_colour 'dark blue'
_exptl_crystal_colour_modifier dark
_exptl_crystal_colour_primary blue
_exptl_crystal_density_diffrn 1.037
_exptl_crystal_description block
_exptl_crystal_F_000 1764
_exptl_crystal_size_max 0.48
_exptl_crystal_size_mid 0.42
_exptl_crystal_size_min 0.36
_refine_diff_density_max 0.257
_refine_diff_density_min -0.323
_refine_diff_density_rms 0.042
_refine_ls_abs_structure_details
;
 Flack x determined using 3204 quotients [(I+)-(I-)]/[(I+)+(I-)]
 (Parsons, Flack and Wagner, Acta Cryst. B69 (2013) 249-259).
;
_refine_ls_abs_structure_Flack -0.016(9)
_refine_ls_extinction_method none
_refine_ls_goodness_of_fit_ref 1.023
_refine_ls_hydrogen_treatment constr
_refine_ls_matrix_type full
_refine_ls_number_parameters 525
_refine_ls_number_reflns 9939
_refine_ls_number_restraints 0
_refine_ls_restrained_S_all 1.023
_refine_ls_R_factor_all 0.0527
_refine_ls_R_factor_gt 0.0439
_refine_ls_shift/su_max 0.001
_refine_ls_shift/su_mean 0.000
_refine_ls_structure_factor_coef Fsqd
_refine_ls_weighting_details 'w=1/[\s^2^(Fo^2^)+(0.0665P)^2^] where P=(Fo^2^+2Fc^2^)/3'
_refine_ls_weighting_scheme calc
_refine_ls_wR_factor_gt 0.1081
_refine_ls_wR_factor_ref 0.1150
_reflns_Friedel_coverage 0.807
_reflns_Friedel_fraction_full 0.999
_reflns_Friedel_fraction_max 0.999
_reflns_number_gt 8529
_reflns_number_total 9939
_reflns_threshold_expression 'I > 2\s(I)'
_cod_data_source_file ja7b04137_si_002.cif
_cod_data_source_block 170327_cb9080_sq
_cod_database_code 4126265
_shelx_shelxl_version_number 2016/6
_chemical_oxdiff_formula 'C10 H10 N2 O8 cO1 CL1'
_shelx_space_group_comment
;
The symmetry employed for this shelxl refinement is uniquely defined
by the following loop, which should always be used as a source of
symmetry information in preference to the above space-group names.
They are only intended as comments.
;
_shelx_estimated_absorpt_t_max 0.855
_shelx_estimated_absorpt_t_min 0.813
_reflns_odcompleteness_completeness 99.71
_reflns_odcompleteness_iscentric 1
_reflns_odcompleteness_theta 26.32
_olex2_refinement_description
;
1. Fixed Uiso
 At 1.2 times of:
  All C(H) groups, All C(H,H) groups
 At 1.5 times of:
  All C(H,H,H) groups
2.a Ternary CH refined with riding coordinates:
 C8(H8), C24(H24), C38(H38)
2.b Secondary CH2 refined with riding coordinates:
 C7(H7A,H7B), C9(H9A,H9B)
2.c Aromatic/amide H refined with riding coordinates:
 C1(H1), C2(H2), C3(H3), C4(H4), C5(H5), C12(H12), C13(H13), C14(H14),
 C20(H20), C22(H22), C26(H26), C27(H27), C28(H28), C29(H29), C30(H30), C32(H32),
  C33(H33), C34(H34), C35(H35), C36(H36), C40(H40), C41(H41), C42(H42),
 C43(H43), C44(H44), C46(H46), C47(H47), C48(H48), C49(H49), C50(H50)
2.d Idealised Me refined as rotating group:
 C17(H17A,H17B,H17C), C37(H37A,H37B,H37C)
;
_olex2_submission_special_instructions 'No special instructions were received'

loop_
_space_group_symop_operation_xyz
'x, y, z'
'-x+1/2, -y, z+1/2'
'x+1/2, -y+1/2, -z'
'-x, y+1/2, -z+1/2'

loop_
_atom_site_label
_atom_site_type_symbol
_atom_site_fract_x
_atom_site_fract_y
_atom_site_fract_z
_atom_site_U_iso_or_equiv
_atom_site_adp_type
_atom_site_occupancy
_atom_site_site_symmetry_order
_atom_site_calc_flag
_atom_site_refinement_flags_posn
Co1 Co 0.00070(4) 0.80387(3) 0.12321(2) 0.03854(15) Uani 1 1 d .
Cl1 Cl -0.08765(9) 0.91719(6) 0.13866(4) 0.0565(3) Uani 1 1 d .
Cl2 Cl 0.10159(9) 0.80908(9) 0.04982(4) 0.0639(3) Uani 1 1 d .
O1 O -0.2949(2) 0.67841(18) 0.13052(11) 0.0523(7) Uani 1 1 d .
O2 O 0.5732(2) 0.85025(18) 0.09837(13) 0.0607(8) Uani 1 1 d .
N1 N -0.1413(2) 0.73715(19) 0.10126(12) 0.0424(8) Uani 1 1 d .
N2 N -0.0526(2) 0.75331(19) 0.19241(11) 0.0396(7) Uani 1 1 d .
N3 N 0.1455(2) 0.80003(18) 0.17726(10) 0.0359(6) Uani 1 1 d .
C1 C -0.1418(4) 0.5426(3) 0.01035(19) 0.0667(13) Uani 1 1 d .
H1 H -0.207397 0.545311 -0.008994 0.080 Uiso 1 1 calc R
C2 C -0.0978(5) 0.4734(4) 0.0233(2) 0.0871(17) Uani 1 1 d .
H2 H -0.134255 0.429650 0.012418 0.105 Uiso 1 1 calc R
C3 C -0.0009(5) 0.4668(3) 0.0521(2) 0.0856(15) Uani 1 1 d .
H3 H 0.027261 0.419475 0.061003 0.103 Uiso 1 1 calc R
C4 C 0.0523(5) 0.5312(3) 0.0672(2) 0.0761(15) Uani 1 1 d .
H4 H 0.118242 0.527923 0.086181 0.091 Uiso 1 1 calc R
C5 C 0.0099(4) 0.6007(3) 0.05464(17) 0.0606(11) Uani 1 1 d .
H5 H 0.047464 0.644066 0.065416 0.073 Uiso 1 1 calc R
C6 C -0.0891(3) 0.6080(3) 0.02590(15) 0.0501(10) Uani 1 1 d .
C7 C -0.1344(3) 0.6842(3) 0.01162(14) 0.0483(10) Uani 1 1 d .
H7A H -0.179349 0.679011 -0.019571 0.058 Uiso 1 1 calc R
H7B H -0.072207 0.717358 0.003382 0.058 Uiso 1 1 calc R
C8 C -0.2055(3) 0.7219(3) 0.05374(15) 0.0460(10) Uani 1 1 d .
H8 H -0.233347 0.770157 0.040141 0.055 Uiso 1 1 calc R
C9 C -0.3058(3) 0.6756(3) 0.07358(16) 0.0537(11) Uani 1 1 d .
H9A H -0.375831 0.698070 0.062418 0.064 Uiso 1 1 calc R
H9B H -0.302372 0.623803 0.061090 0.064 Uiso 1 1 calc R
C10 C -0.1969(3) 0.7120(2) 0.13971(15) 0.0441(9) Uani 1 1 d .
C11 C -0.1525(3) 0.7181(2) 0.19245(14) 0.0414(9) Uani 1 1 d .
C12 C -0.1971(3) 0.6893(3) 0.23771(16) 0.0543(11) Uani 1 1 d .
H12 H -0.266899 0.666049 0.237982 0.065 Uiso 1 1 calc R
C13 C -0.1343(4) 0.6961(3) 0.28300(16) 0.0681(14) Uani 1 1 d .
H13 H -0.161106 0.676607 0.314200 0.082 Uiso 1 1 calc R
C14 C -0.0321(4) 0.7320(3) 0.28125(15) 0.0547(11) Uani 1 1 d .
H14 H 0.009229 0.738167 0.311607 0.066 Uiso 1 1 calc R
C15 C 0.0090(3) 0.7587(2) 0.23504(13) 0.0417(8) Uani 1 1 d .
C16 C 0.1237(3) 0.7878(2) 0.22499(13) 0.0396(9) Uani 1 1 d .
C17 C 0.2008(3) 0.7960(3) 0.27005(14) 0.0495(10) Uani 1 1 d .
H17A H 0.209119 0.747965 0.287053 0.074 Uiso 1 1 calc GR
H17B H 0.170513 0.832170 0.294123 0.074 Uiso 1 1 calc GR
H17C H 0.272392 0.813228 0.258042 0.074 Uiso 1 1 calc GR
C18 C 0.2581(3) 0.8164(2) 0.15984(13) 0.0351(8) Uani 1 1 d .
C19 C 0.2936(3) 0.8908(2) 0.15191(13) 0.0371(8) Uani 1 1 d .
C20 C 0.3991(3) 0.9036(2) 0.13078(15) 0.0432(9) Uani 1 1 d .
H20 H 0.423111 0.952834 0.124560 0.052 Uiso 1 1 calc R
C21 C 0.4680(3) 0.8436(2) 0.11910(16) 0.0446(9) Uani 1 1 d .
C22 C 0.4319(3) 0.7701(2) 0.12636(16) 0.0448(9) Uani 1 1 d .
H22 H 0.479382 0.730128 0.118269 0.054 Uiso 1 1 calc R
C23 C 0.3247(3) 0.7549(2) 0.14575(14) 0.0399(8) Uani 1 1 d .
C24 C 0.2138(3) 0.9559(2) 0.16532(14) 0.0387(8) Uani 1 1 d .
H24 H 0.138527 0.937716 0.156866 0.046 Uiso 1 1 calc R
C25 C 0.2128(3) 0.9734(2) 0.22366(15) 0.0449(9) Uani 1 1 d .
C26 C 0.1120(4) 0.9840(3) 0.24795(18) 0.0609(12) Uani 1 1 d .
H26 H 0.046527 0.979834 0.228633 0.073 Uiso 1 1 calc R
C27 C 0.1048(5) 1.0008(4) 0.3008(2) 0.0790(16) Uani 1 1 d .
H27 H 0.035696 1.008220 0.316554 0.095 Uiso 1 1 calc R
C28 C 0.2012(6) 1.0061(3) 0.3290(2) 0.0862(18) Uani 1 1 d .
H28 H 0.197740 1.017299 0.364345 0.103 Uiso 1 1 calc R
C29 C 0.3048(6) 0.9950(3) 0.3054(2) 0.0834(17) Uani 1 1 d .
H29 H 0.370226 0.998814 0.324758 0.100 Uiso 1 1 calc R
C30 C 0.3097(4) 0.9783(3) 0.25324(17) 0.0591(12) Uani 1 1 d .
H30 H 0.378717 0.970121 0.237557 0.071 Uiso 1 1 calc R
C31 C 0.2315(3) 1.0271(2) 0.13276(14) 0.0429(9) Uani 1 1 d .
C32 C 0.1598(4) 1.0410(3) 0.09273(19) 0.0662(13) Uani 1 1 d .
H32 H 0.101874 1.007192 0.086287 0.079 Uiso 1 1 calc R
C33 C 0.1713(5) 1.1051(4) 0.0610(2) 0.0857(17) Uani 1 1 d .
H33 H 0.122183 1.112520 0.033425 0.103 Uiso 1 1 calc R
C34 C 0.2532(5) 1.1562(4) 0.0701(3) 0.0867(18) Uani 1 1 d .
H34 H 0.260192 1.199358 0.049616 0.104 Uiso 1 1 calc R
C35 C 0.3278(5) 1.1424(3) 0.1117(2) 0.0714(14) Uani 1 1 d .
H35 H 0.385618 1.176237 0.118453 0.086 Uiso 1 1 calc R
C36 C 0.3150(4) 1.0791(3) 0.14197(18) 0.0554(11) Uani 1 1 d .
H36 H 0.363975 1.071031 0.169500 0.066 Uiso 1 1 calc R
C37 C 0.6129(4) 0.9242(3) 0.0867(2) 0.0678(13) Uani 1 1 d .
H37A H 0.569898 0.945132 0.058637 0.102 Uiso 1 1 calc GR
H37B H 0.690146 0.921583 0.076707 0.102 Uiso 1 1 calc GR
H37C H 0.605477 0.955866 0.116850 0.102 Uiso 1 1 calc GR
C38 C 0.2838(3) 0.6743(2) 0.15013(16) 0.0447(9) Uani 1 1 d .
H38 H 0.204419 0.675668 0.140767 0.054 Uiso 1 1 calc R
C39 C 0.2884(4) 0.6439(3) 0.20529(17) 0.0575(11) Uani 1 1 d .
C40 C 0.3845(5) 0.6542(3) 0.23549(19) 0.0760(15) Uani 1 1 d .
H40 H 0.447092 0.679012 0.222479 0.091 Uiso 1 1 calc R
C41 C 0.3819(8) 0.6250(4) 0.2870(3) 0.111(3) Uani 1 1 d .
H41 H 0.445078 0.630386 0.307775 0.134 Uiso 1 1 calc R
C42 C 0.2923(9) 0.5900(5) 0.3067(3) 0.113(3) Uani 1 1 d .
H42 H 0.294052 0.572023 0.340713 0.135 Uiso 1 1 calc R
C43 C 0.2005(8) 0.5809(4) 0.2780(3) 0.109(2) Uani 1 1 d .
H43 H 0.138164 0.557153 0.292254 0.131 Uiso 1 1 calc R
C44 C 0.1975(5) 0.6066(3) 0.2269(2) 0.0761(15) Uani 1 1 d .
H44 H 0.133700 0.598776 0.206922 0.091 Uiso 1 1 calc R
C45 C 0.3394(3) 0.6210(2) 0.11076(17) 0.0482(10) Uani 1 1 d .
C46 C 0.3226(4) 0.6348(3) 0.05863(17) 0.0548(11) Uani 1 1 d .
H46 H 0.275284 0.673944 0.048599 0.066 Uiso 1 1 calc R
C47 C 0.3748(4) 0.5914(3) 0.0208(2) 0.0663(13) Uani 1 1 d .
H47 H 0.361986 0.601699 -0.014124 0.080 Uiso 1 1 calc R
C48 C 0.4445(5) 0.5340(3) 0.0343(2) 0.0806(16) Uani 1 1 d .
H48 H 0.480307 0.505168 0.008965 0.097 Uiso 1 1 calc R
C49 C 0.4606(6) 0.5195(4) 0.0861(3) 0.101(2) Uani 1 1 d .
H49 H 0.508346 0.480548 0.095973 0.121 Uiso 1 1 calc R
C50 C 0.4074(5) 0.5618(3) 0.1241(2) 0.0744(14) Uani 1 1 d .
H50 H 0.417883 0.549788 0.158964 0.089 Uiso 1 1 calc R

loop_
_atom_site_aniso_label
_atom_site_aniso_U_11
_atom_site_aniso_U_22
_atom_site_aniso_U_33
_atom_site_aniso_U_23
_atom_site_aniso_U_13
_atom_site_aniso_U_12
Co1 0.0360(3) 0.0441(3) 0.0355(2) 0.0014(2) 0.0056(2) -0.0035(2)
Cl1 0.0480(5) 0.0498(7) 0.0717(7) -0.0061(5) -0.0024(5) 0.0063(5)
Cl2 0.0464(5) 0.1043(10) 0.0410(5) 0.0052(6) 0.0127(4) -0.0086(6)
O1 0.0369(13) 0.064(2) 0.0561(16) 0.0021(14) 0.0062(12) -0.0123(13)
O2 0.0386(15) 0.051(2) 0.093(2) -0.0052(16) 0.0197(15) -0.0030(13)
N1 0.0358(16) 0.047(2) 0.0446(17) -0.0050(14) 0.0051(14) -0.0085(14)
N2 0.0409(16) 0.042(2) 0.0358(16) 0.0063(14) 0.0071(13) -0.0033(14)
N3 0.0356(14) 0.0346(18) 0.0376(15) 0.0022(13) 0.0003(12) 0.0009(13)
C1 0.070(3) 0.068(4) 0.062(3) -0.012(2) -0.007(2) -0.001(3)
C2 0.086(4) 0.080(5) 0.095(4) -0.023(3) -0.007(3) -0.012(3)
C3 0.089(4) 0.062(4) 0.106(4) -0.008(3) -0.011(4) 0.012(4)
C4 0.073(3) 0.071(4) 0.084(4) -0.007(3) -0.013(3) 0.015(3)
C5 0.052(2) 0.066(3) 0.064(3) -0.010(2) -0.007(2) 0.005(2)
C6 0.050(2) 0.057(3) 0.043(2) -0.0118(19) 0.0014(18) 0.000(2)
C7 0.040(2) 0.066(3) 0.0392(19) -0.0010(19) -0.0018(16) 0.002(2)
C8 0.039(2) 0.053(3) 0.047(2) -0.0001(18) -0.0025(17) 0.0011(18)
C9 0.0355(19) 0.072(3) 0.054(2) -0.010(2) 0.0042(18) -0.004(2)
C10 0.0366(19) 0.044(2) 0.052(2) -0.0013(18) 0.0049(17) -0.0022(17)
C11 0.043(2) 0.038(2) 0.043(2) 0.0002(16) 0.0076(16) -0.0062(16)
C12 0.050(2) 0.058(3) 0.055(2) 0.005(2) 0.0114(19) -0.015(2)
C13 0.082(3) 0.081(4) 0.042(2) 0.007(2) 0.016(2) -0.028(3)
C14 0.062(3) 0.064(3) 0.037(2) 0.0046(19) 0.0052(18) -0.010(2)
C15 0.047(2) 0.039(2) 0.0387(18) 0.0001(15) 0.0062(18) -0.0049(19)
C16 0.043(2) 0.038(2) 0.0387(19) -0.0023(16) 0.0007(16) 0.0047(16)
C17 0.060(2) 0.050(3) 0.0383(19) -0.0003(18) -0.0046(17) 0.001(2)
C18 0.0319(17) 0.039(2) 0.0342(16) -0.0011(15) -0.0013(13) -0.0033(16)
C19 0.0344(18) 0.039(2) 0.0374(18) -0.0014(15) -0.0008(15) 0.0001(16)
C20 0.0402(19) 0.037(2) 0.052(2) -0.0008(17) -0.0005(18) -0.0048(16)
C21 0.0311(18) 0.046(3) 0.056(2) -0.0053(19) 0.0038(16) 0.0015(16)
C22 0.0353(19) 0.041(2) 0.058(2) -0.0071(19) 0.0009(18) 0.0040(16)
C23 0.041(2) 0.037(2) 0.0421(19) 0.0014(17) -0.0046(16) 0.0038(16)
C24 0.0384(19) 0.034(2) 0.0440(19) -0.0042(16) 0.0018(16) -0.0017(16)
C25 0.055(2) 0.033(2) 0.046(2) -0.0030(17) 0.0086(19) -0.0035(18)
C26 0.066(3) 0.060(3) 0.057(3) -0.005(2) 0.014(2) 0.007(2)
C27 0.096(4) 0.087(4) 0.053(3) -0.002(3) 0.024(3) 0.009(3)
C28 0.138(6) 0.074(4) 0.046(3) -0.007(3) 0.011(4) -0.014(4)
C29 0.113(5) 0.072(4) 0.065(3) 0.002(3) -0.025(3) -0.023(3)
C30 0.065(3) 0.059(3) 0.053(2) -0.005(2) -0.007(2) -0.009(2)
C31 0.047(2) 0.036(2) 0.046(2) -0.0055(17) 0.0107(18) 0.0074(17)
C32 0.068(3) 0.064(3) 0.067(3) 0.014(2) 0.000(2) -0.004(2)
C33 0.089(4) 0.081(4) 0.087(4) 0.030(3) -0.002(3) 0.009(3)
C34 0.105(4) 0.056(4) 0.099(4) 0.020(3) 0.037(4) 0.009(3)
C35 0.084(3) 0.039(3) 0.091(4) -0.003(2) 0.024(3) -0.003(2)
C36 0.058(2) 0.044(3) 0.064(3) -0.003(2) 0.011(2) -0.004(2)
C37 0.046(2) 0.063(3) 0.095(4) -0.003(3) 0.015(2) -0.011(2)
C38 0.042(2) 0.037(2) 0.055(2) 0.0017(18) -0.0028(17) 0.0024(17)
C39 0.080(3) 0.037(3) 0.055(2) 0.0062(19) 0.001(2) 0.011(2)
C40 0.085(3) 0.081(4) 0.062(3) 0.007(3) -0.007(3) 0.033(3)
C41 0.143(6) 0.101(6) 0.091(4) 0.016(4) -0.028(5) 0.055(5)
C42 0.167(8) 0.087(5) 0.084(4) 0.043(4) 0.019(5) 0.038(5)
C43 0.156(7) 0.069(5) 0.103(5) 0.026(4) 0.038(5) 0.006(5)
C44 0.110(4) 0.047(3) 0.072(3) 0.008(2) 0.014(3) -0.005(3)
C45 0.045(2) 0.036(2) 0.064(3) -0.0043(19) -0.0025(19) 0.0000(17)
C46 0.058(2) 0.047(3) 0.059(3) 0.002(2) 0.005(2) 0.004(2)
C47 0.072(3) 0.064(3) 0.063(3) -0.007(2) 0.004(2) -0.002(3)
C48 0.085(4) 0.073(4) 0.084(4) -0.030(3) 0.002(3) 0.011(3)
C49 0.124(5) 0.079(5) 0.099(5) -0.030(3) -0.021(4) 0.056(4)
C50 0.096(4) 0.060(3) 0.068(3) -0.010(3) -0.013(3) 0.027(3)

loop_
_atom_type_symbol
_atom_type_description
_atom_type_scat_dispersion_real
_atom_type_scat_dispersion_imag
_atom_type_scat_source
C C 0.0033 0.0016 'International Tables Vol C Tables 4.2.6.8 and 6.1.1.4'
H H 0.0000 0.0000 'International Tables Vol C Tables 4.2.6.8 and 6.1.1.4'
Cl Cl 0.1484 0.1585 'International Tables Vol C Tables 4.2.6.8 and 6.1.1.4'
Co Co 0.3494 0.9721 'International Tables Vol C Tables 4.2.6.8 and 6.1.1.4'
N N 0.0061 0.0033 'International Tables Vol C Tables 4.2.6.8 and 6.1.1.4'
O O 0.0106 0.0060 'International Tables Vol C Tables 4.2.6.8 and 6.1.1.4'

loop_
_geom_angle_atom_site_label_1
_geom_angle_atom_site_label_2
_geom_angle_atom_site_label_3
_geom_angle
Cl2 Co1 Cl1 110.94(5)
N1 Co1 Cl1 99.21(9)
N1 Co1 Cl2 103.15(9)
N1 Co1 N3 139.98(12)
N2 Co1 Cl1 94.85(10)
N2 Co1 Cl2 153.93(10)
N2 Co1 N1 75.38(12)
N2 Co1 N3 72.08(11)
N3 Co1 Cl1 106.07(9)
N3 Co1 Cl2 96.21(8)
C10 O1 C9 105.6(3)
C21 O2 C37 117.9(3)
C8 N1 Co1 137.3(2)
C10 N1 Co1 113.7(2)
C10 N1 C8 108.0(3)
C11 N2 Co1 117.9(2)
C15 N2 Co1 120.3(2)
C15 N2 C11 121.8(3)
C16 N3 Co1 116.7(2)
C16 N3 C18 121.5(3)
C18 N3 Co1 121.7(2)
C2 C1 H1 119.9
C2 C1 C6 120.1(5)
C6 C1 H1 119.9
C1 C2 H2 119.1
C1 C2 C3 121.8(6)
C3 C2 H2 119.1
C2 C3 H3 120.8
C4 C3 C2 118.4(6)
C4 C3 H3 120.8
C3 C4 H4 119.7
C3 C4 C5 120.7(5)
C5 C4 H4 119.7
C4 C5 H5 119.3
C4 C5 C6 121.4(5)
C6 C5 H5 119.3
C1 C6 C5 117.6(4)
C1 C6 C7 121.2(4)
C5 C6 C7 121.2(4)
C6 C7 H7A 108.6
C6 C7 H7B 108.6
C6 C7 C8 114.8(3)
H7A C7 H7B 107.6
C8 C7 H7A 108.6
C8 C7 H7B 108.6
N1 C8 C7 112.2(3)
N1 C8 H8 108.4
N1 C8 C9 103.3(3)
C7 C8 H8 108.4
C7 C8 C9 115.9(4)
C9 C8 H8 108.4
O1 C9 C8 104.0(3)
O1 C9 H9A 111.0
O1 C9 H9B 111.0
C8 C9 H9A 111.0
C8 C9 H9B 111.0
H9A C9 H9B 109.0
O1 C10 C11 121.1(3)
N1 C10 O1 118.5(3)
N1 C10 C11 120.4(3)
N2 C11 C10 110.8(3)
N2 C11 C12 121.0(4)
C12 C11 C10 128.1(3)
C11 C12 H12 121.1
C11 C12 C13 117.8(4)
C13 C12 H12 121.1
C12 C13 H13 120.3
C14 C13 C12 119.5(4)
C14 C13 H13 120.3
C13 C14 H14 119.8
C15 C14 C13 120.3(4)
C15 C14 H14 119.8
N2 C15 C14 119.6(4)
N2 C15 C16 113.2(3)
C14 C15 C16 126.9(4)
N3 C16 C15 114.5(3)
N3 C16 C17 127.4(3)
C17 C16 C15 118.0(3)
C16 C17 H17A 109.5
C16 C17 H17B 109.5
C16 C17 H17C 109.5
H17A C17 H17B 109.5
H17A C17 H17C 109.5
H17B C17 H17C 109.5
C19 C18 N3 121.0(3)
C23 C18 N3 117.2(3)
C23 C18 C19 121.4(3)
C18 C19 C24 118.9(3)
C20 C19 C18 119.0(3)
C20 C19 C24 122.1(3)
C19 C20 H20 119.9
C21 C20 C19 120.2(4)
C21 C20 H20 119.9
O2 C21 C20 124.6(4)
O2 C21 C22 114.9(3)
C20 C21 C22 120.5(3)
C21 C22 H22 119.5
C21 C22 C23 121.0(3)
C23 C22 H22 119.5
C18 C23 C22 117.7(4)
C18 C23 C38 122.0(3)
C22 C23 C38 120.3(3)
C19 C24 H24 106.0
C25 C24 C19 112.1(3)
C25 C24 H24 106.0
C31 C24 C19 114.1(3)
C31 C24 H24 106.0
C31 C24 C25 111.8(3)
C26 C25 C24 118.7(4)
C26 C25 C30 118.4(4)
C30 C25 C24 122.8(4)
C25 C26 H26 119.1
C25 C26 C27 121.8(5)
C27 C26 H26 119.1
C26 C27 H27 120.6
C28 C27 C26 118.8(5)
C28 C27 H27 120.6
C27 C28 H28 119.7
C27 C28 C29 120.6(5)
C29 C28 H28 119.7
C28 C29 H29 120.2
C30 C29 C28 119.6(5)
C30 C29 H29 120.2
C25 C30 H30 119.6
C29 C30 C25 120.8(5)
C29 C30 H30 119.6
C32 C31 C24 118.4(4)
C32 C31 C36 117.8(4)
C36 C31 C24 123.8(4)
C31 C32 H32 119.2
C31 C32 C33 121.6(5)
C33 C32 H32 119.2
C32 C33 H33 119.7
C34 C33 C32 120.6(6)
C34 C33 H33 119.7
C33 C34 H34 120.9
C33 C34 C35 118.2(5)
C35 C34 H34 120.9
C34 C35 H35 120.0
C36 C35 C34 119.9(5)
C36 C35 H35 120.0
C31 C36 H36 119.1
C35 C36 C31 121.8(5)
C35 C36 H36 119.1
O2 C37 H37A 109.5
O2 C37 H37B 109.5
O2 C37 H37C 109.5
H37A C37 H37B 109.5
H37A C37 H37C 109.5
H37B C37 H37C 109.5
C23 C38 H38 105.8
C23 C38 C39 113.1(3)
C23 C38 C45 112.9(3)
C39 C38 H38 105.8
C39 C38 C45 112.5(3)
C45 C38 H38 105.8
C40 C39 C38 120.1(4)
C44 C39 C38 120.9(4)
C44 C39 C40 118.9(5)
C39 C40 H40 121.6
C39 C40 C41 116.9(6)
C41 C40 H40 121.6
C40 C41 H41 118.7
C42 C41 C40 122.6(7)
C42 C41 H41 118.7
C41 C42 H42 119.8
C43 C42 C41 120.4(7)
C43 C42 H42 119.8
C42 C43 H43 119.9
C42 C43 C44 120.3(7)
C44 C43 H43 119.9
C39 C44 C43 120.9(7)
C39 C44 H44 119.6
C43 C44 H44 119.6
C46 C45 C38 118.0(4)
C50 C45 C38 124.2(4)
C50 C45 C46 117.8(4)
C45 C46 H46 119.4
C45 C46 C47 121.2(4)
C47 C46 H46 119.4
C46 C47 H47 119.6
C48 C47 C46 120.8(5)
C48 C47 H47 119.6
C47 C48 H48 120.9
C47 C48 C49 118.2(5)
C49 C48 H48 120.9
C48 C49 H49 119.3
C48 C49 C50 121.4(5)
C50 C49 H49 119.3
C45 C50 C49 120.6(5)
C45 C50 H50 119.7
C49 C50 H50 119.7

loop_
_geom_bond_atom_site_label_1
_geom_bond_atom_site_label_2
_geom_bond_distance
Co1 Cl1 2.2977(12)
Co1 Cl2 2.2417(10)
Co1 N1 2.142(3)
Co1 N2 2.091(3)
Co1 N3 2.222(3)
O1 C9 1.471(5)
O1 C10 1.335(4)
O2 C21 1.372(4)
O2 C37 1.422(6)
N1 C8 1.468(5)
N1 C10 1.272(5)
N2 C11 1.347(5)
N2 C15 1.324(5)
N3 C16 1.273(4)
N3 C18 1.448(4)
C1 H1 0.9300
C1 C2 1.373(8)
C1 C6 1.376(7)
C2 H2 0.9300
C2 C3 1.379(8)
C3 H3 0.9300
C3 C4 1.360(8)
C4 H4 0.9300
C4 C5 1.367(7)
C5 H5 0.9300
C5 C6 1.402(6)
C6 C7 1.496(6)
C7 H7A 0.9700
C7 H7B 0.9700
C7 C8 1.529(5)
C8 H8 0.9800
C8 C9 1.539(6)
C9 H9A 0.9700
C9 H9B 0.9700
C10 C11 1.460(5)
C11 C12 1.378(5)
C12 H12 0.9300
C12 C13 1.391(6)
C13 H13 0.9300
C13 C14 1.379(6)
C14 H14 0.9300
C14 C15 1.369(5)
C15 C16 1.488(5)
C16 C17 1.488(5)
C17 H17A 0.9600
C17 H17B 0.9600
C17 H17C 0.9600
C18 C19 1.397(6)
C18 C23 1.394(5)
C19 C20 1.393(5)
C19 C24 1.533(5)
C20 H20 0.9300
C20 C21 1.375(5)
C21 C22 1.380(6)
C22 H22 0.9300
C22 C23 1.402(5)
C23 C38 1.509(6)
C24 H24 0.9800
C24 C25 1.532(5)
C24 C31 1.525(5)
C25 C26 1.371(6)
C25 C30 1.389(6)
C26 H26 0.9300
C26 C27 1.394(7)
C27 H27 0.9300
C27 C28 1.366(9)
C28 H28 0.9300
C28 C29 1.395(9)
C29 H29 0.9300
C29 C30 1.374(7)
C30 H30 0.9300
C31 C32 1.362(6)
C31 C36 1.377(6)
C32 H32 0.9300
C32 C33 1.402(7)
C33 H33 0.9300
C33 C34 1.353(9)
C34 H34 0.9300
C34 C35 1.413(8)
C35 H35 0.9300
C35 C36 1.372(7)
C36 H36 0.9300
C37 H37A 0.9600
C37 H37B 0.9600
C37 H37C 0.9600
C38 H38 0.9800
C38 C39 1.518(6)
C38 C45 1.535(6)
C39 C40 1.399(7)
C39 C44 1.386(7)
C40 H40 0.9300
C40 C41 1.422(9)
C41 H41 0.9300
C41 C42 1.337(11)
C42 H42 0.9300
C42 C43 1.333(11)
C43 H43 0.9300
C43 C44 1.393(9)
C44 H44 0.9300
C45 C46 1.377(6)
C45 C50 1.368(6)
C46 H46 0.9300
C46 C47 1.387(7)
C47 H47 0.9300
C47 C48 1.357(8)
C48 H48 0.9300
C48 C49 1.371(8)
C49 H49 0.9300
C49 C50 1.384(7)
C50 H50 0.9300
